data_4109304
loop_
_publ_author_name
'Holger Braunschweig'
'Nele Buggisch'
'Ulli Englert'
'Melanie Homberger'
'Thomas Kupfer'
'Dirk Leusser'
'Matthias Lutz'
'Krzysztof Radacki'

_publ_contact_author_address
; Institut fuer Anorganische Chemie
Universitaet Wuerzburg
Am Hubland
97074 Wuerzburg, Germany
;
_publ_contact_author_email H.Braunschweig@mail.uni-wuerzburg.de
_publ_contact_author_fax +49-931-8884623
_publ_contact_author_name 'Prof. Dr. Holger Braunschweig'
_publ_contact_author_phone +49-931-8885260
_publ_section_title
;
 Dilithiation of Bis(benzene)molybdenum and Subsequent Isolation of a
 Molybdenum-Containing Paracyclophane
;
_journal_name_full 'Journal of the American Chemical Society'
_journal_page_first 4840
_journal_page_last 4846
_journal_paper_doi 10.1021/ja0692130
_journal_volume 129
_journal_year 2007
_chemical_formula_moiety 'C24 H38 Cl2 Mo Si2'
_chemical_formula_sum 'C24 H38 Cl2 Mo Si2'
_chemical_formula_weight 549.56
_chemical_name_systematic
; 
 ? 
;
_space_group_IT_number 152
_symmetry_cell_setting trigonal
_symmetry_space_group_name_Hall 'P 31 2"'
_symmetry_space_group_name_H-M 'P 31 2 1'
_atom_sites_solution_hydrogens geom
_atom_sites_solution_primary direct
_atom_sites_solution_secondary difmap
_audit_creation_method SHELXL-97
_cell_angle_alpha 90.00
_cell_angle_beta 90.00
_cell_angle_gamma 120.00
_cell_formula_units_Z 3
_cell_length_a 7.7393(4)
_cell_length_b 7.7393(4)
_cell_length_c 37.305(3)
_cell_measurement_reflns_used 4619
_cell_measurement_temperature 100(2)
_cell_measurement_theta_max 26.06
_cell_measurement_theta_min 3.04
_cell_volume 1935.1(2)
_computing_cell_refinement 'SAINT-NT V5/6.0'
_computing_data_collection 'SMART-NT V5.6'
_computing_data_reduction 'SAINT-NT V5/6.0'
_computing_molecular_graphics 'SHELXTL-NT V5.1'
_computing_publication_material 'SHELXTL-NT V5.1'
_computing_structure_refinement 'SHELXL-97 (Sheldrick, 1997)'
_computing_structure_solution 'SHELXS-97 (Sheldrick, 1990)'
_diffrn_ambient_temperature 100(2)
_diffrn_measured_fraction_theta_full 0.999
_diffrn_measured_fraction_theta_max 0.999
_diffrn_measurement_device_type 'CCD area detector'
_diffrn_measurement_method 'phi and omega scans'
_diffrn_radiation_monochromator graphite
_diffrn_radiation_source 'sealed tube'
_diffrn_radiation_type MoK\a
_diffrn_radiation_wavelength 0.71073
_diffrn_reflns_av_R_equivalents 0.0490
_diffrn_reflns_av_sigmaI/netI 0.0361
_diffrn_reflns_limit_h_max 8
_diffrn_reflns_limit_h_min -9
_diffrn_reflns_limit_k_max 9
_diffrn_reflns_limit_k_min -9
_diffrn_reflns_limit_l_max 46
_diffrn_reflns_limit_l_min -46
_diffrn_reflns_number 15540
_diffrn_reflns_theta_full 26.00
_diffrn_reflns_theta_max 26.38
_diffrn_reflns_theta_min 1.64
_exptl_absorpt_coefficient_mu 0.818
_exptl_absorpt_correction_T_max 0.9215
_exptl_absorpt_correction_T_min 0.8124
_exptl_absorpt_correction_type empirical
_exptl_absorpt_process_details 'SADABS 2.10; Sheldrick'
_exptl_crystal_colour yellow
_exptl_crystal_density_diffrn 1.415
_exptl_crystal_description block
_exptl_crystal_F_000 858
_exptl_crystal_size_max 0.3
_exptl_crystal_size_mid 0.2
_exptl_crystal_size_min 0.1
_refine_diff_density_max 0.476
_refine_diff_density_min -0.748
_refine_diff_density_rms 0.220
_refine_ls_abs_structure_details 'Flack H D (1983), Acta Cryst. A39, 876-881'
_refine_ls_abs_structure_Flack 0.03(6)
_refine_ls_extinction_method none
_refine_ls_goodness_of_fit_ref 1.226
_refine_ls_hydrogen_treatment constr
_refine_ls_matrix_type full
_refine_ls_number_parameters 133
_refine_ls_number_reflns 2654
_refine_ls_number_restraints 0
_refine_ls_restrained_S_all 1.226
_refine_ls_R_factor_all 0.0383
_refine_ls_R_factor_gt 0.0325
_refine_ls_shift/su_max 0.000
_refine_ls_shift/su_mean 0.000
_refine_ls_structure_factor_coef Fsqd
_refine_ls_weighting_details 'calc w=1/[\s^2^(Fo^2^)+(0.0429P)^2^+0.0000P] where P=(Fo^2^+2Fc^2^)/3'
_refine_ls_weighting_scheme calc
_refine_ls_wR_factor_gt 0.0806
_refine_ls_wR_factor_ref 0.0822
_reflns_number_gt 2444
_reflns_number_total 2654
_reflns_threshold_expression >2sigma(I)
_cod_data_source_file ja0692130si20070207_043848.cif
_cod_data_source_block nele
_cod_original_sg_symbol_Hall 'P 31 2" '
_cod_database_code 4109304

loop_
_symmetry_equiv_pos_as_xyz
'x, y, z'
'-y, x-y, z+1/3'
'-x+y, -x, z+2/3'
'y, x, -z'
'x-y, -y, -z+2/3'
'-x, -x+y, -z+1/3'

loop_
_atom_site_label
_atom_site_type_symbol
_atom_site_fract_x
_atom_site_fract_y
_atom_site_fract_z
_atom_site_U_iso_or_equiv
_atom_site_adp_type
_atom_site_occupancy
_atom_site_symmetry_multiplicity
_atom_site_calc_flag
_atom_site_refinement_flags
Mo1 Mo 1.0000 0.58129(6) 0.1667 0.01042(12) Uani 1 2 d S
Si1 Si 0.90538(15) 0.33831(15) 0.07542(2) 0.0140(2) Uani 1 1 d .
Cl1 Cl 1.17005(15) 0.58451(15) 0.05870(3) 0.0241(2) Uani 1 1 d .
C1 C 0.7592(6) 0.6504(6) 0.15036(10) 0.0171(9) Uani 1 1 d .
H1A H 0.7639 0.7753 0.1512 0.021 Uiso 1 1 calc R
C2 C 0.8222(5) 0.5939(6) 0.11908(10) 0.0161(8) Uani 1 1 d .
H2A H 0.8648 0.6805 0.0989 0.019 Uiso 1 1 calc R
C3 C 0.8236(5) 0.4101(5) 0.11698(9) 0.0131(8) Uani 1 1 d .
C4 C 0.7483(5) 0.2807(6) 0.14745(9) 0.0137(8) Uani 1 1 d .
H4A H 0.7435 0.1556 0.1468 0.016 Uiso 1 1 calc R
C5 C 1.3113(6) 0.8312(6) 0.15278(11) 0.0186(9) Uani 1 1 d .
H5A H 1.3525 0.9098 0.1316 0.022 Uiso 1 1 calc R
C6 C 1.3185(6) 0.6521(6) 0.15499(10) 0.0173(9) Uani 1 1 d .
H6A H 1.3692 0.6126 0.1354 0.021 Uiso 1 1 calc R
C13 C 0.9544(6) 0.1263(6) 0.08221(9) 0.0166(8) Uani 1 1 d .
H13A H 0.8289 0.0113 0.0918 0.020 Uiso 1 1 calc R
C14 C 1.1214(6) 0.1724(6) 0.10962(10) 0.0218(9) Uani 1 1 d .
H14A H 1.1389 0.0560 0.1120 0.033 Uiso 1 1 calc R
H14B H 1.0849 0.2034 0.1329 0.033 Uiso 1 1 calc R
H14C H 1.2464 0.2870 0.1013 0.033 Uiso 1 1 calc R
C15 C 0.9997(7) 0.0592(7) 0.04638(11) 0.0262(10) Uani 1 1 d .
H15A H 1.0242 -0.0517 0.0506 0.039 Uiso 1 1 calc R
H15B H 1.1182 0.1709 0.0355 0.039 Uiso 1 1 calc R
H15C H 0.8856 0.0157 0.0302 0.039 Uiso 1 1 calc R
C16 C 0.7215(6) 0.2792(6) 0.03839(9) 0.0200(8) Uani 1 1 d .
H16A H 0.7767 0.2503 0.0164 0.024 Uiso 1 1 calc R
C17 C 0.6833(7) 0.4502(7) 0.02942(11) 0.0322(11) Uani 1 1 d .
H17A H 0.5865 0.4096 0.0098 0.048 Uiso 1 1 calc R
H17B H 0.8087 0.5677 0.0221 0.048 Uiso 1 1 calc R
H17C H 0.6303 0.4828 0.0506 0.048 Uiso 1 1 calc R
C18 C 0.5238(7) 0.0902(7) 0.04750(11) 0.0289(10) Uani 1 1 d .
H18A H 0.4286 0.0602 0.0279 0.043 Uiso 1 1 calc R
H18B H 0.4693 0.1117 0.0697 0.043 Uiso 1 1 calc R
H18C H 0.5473 -0.0221 0.0507 0.043 Uiso 1 1 calc R

loop_
_atom_site_aniso_label
_atom_site_aniso_U_11
_atom_site_aniso_U_22
_atom_site_aniso_U_33
_atom_site_aniso_U_23
_atom_site_aniso_U_13
_atom_site_aniso_U_12
Mo1 0.0089(2) 0.01138(17) 0.01014(19) -0.00055(9) -0.00110(19) 0.00445(12)
Si1 0.0152(6) 0.0138(5) 0.0111(5) -0.0006(4) -0.0006(4) 0.0059(5)
Cl1 0.0228(6) 0.0212(5) 0.0187(5) 0.0037(4) 0.0047(4) 0.0039(5)
C1 0.016(2) 0.019(2) 0.018(2) -0.0016(16) -0.0046(16) 0.0104(17)
C2 0.0156(18) 0.017(2) 0.0164(17) -0.0022(15) -0.0052(14) 0.0084(16)
C3 0.0079(19) 0.0141(19) 0.0145(17) -0.0021(15) -0.0029(14) 0.0034(15)
C4 0.011(2) 0.013(2) 0.0154(18) -0.0020(15) -0.0034(15) 0.0045(17)
C5 0.0095(19) 0.020(2) 0.020(2) 0.0037(16) -0.0013(15) 0.0025(17)
C6 0.013(2) 0.023(2) 0.0152(18) -0.0045(17) -0.0025(16) 0.0089(18)
C13 0.023(2) 0.0151(19) 0.0130(18) -0.0007(14) 0.0005(16) 0.0100(17)
C14 0.029(2) 0.025(2) 0.0179(18) -0.0036(16) -0.0054(16) 0.0186(19)
C15 0.038(3) 0.026(3) 0.021(2) -0.0023(18) -0.0005(18) 0.021(2)
C16 0.025(2) 0.023(2) 0.0109(17) -0.0010(15) -0.0020(17) 0.0112(19)
C17 0.048(3) 0.034(3) 0.023(2) -0.004(2) -0.016(2) 0.028(2)
C18 0.019(2) 0.034(3) 0.028(2) -0.007(2) -0.0061(19) 0.010(2)

loop_
_atom_type_symbol
_atom_type_description
_atom_type_scat_dispersion_real
_atom_type_scat_dispersion_imag
_atom_type_scat_source
C C 0.0033 0.0016 'International Tables Vol C Tables 4.2.6.8 and 6.1.1.4'
H H 0.0000 0.0000 'International Tables Vol C Tables 4.2.6.8 and 6.1.1.4'
Si Si 0.0817 0.0704 'International Tables Vol C Tables 4.2.6.8 and 6.1.1.4'
Cl Cl 0.1484 0.1585 'International Tables Vol C Tables 4.2.6.8 and 6.1.1.4'
Mo Mo -1.6832 0.6857 'International Tables Vol C Tables 4.2.6.8 and 6.1.1.4'

loop_
_geom_angle_atom_site_label_1
_geom_angle_atom_site_label_2
_geom_angle_atom_site_label_3
_geom_angle
_geom_angle_site_symmetry_1
_geom_angle_site_symmetry_3
C1 Mo1 C1 99.3(2) 6_765 .
C1 Mo1 C5 112.69(14) 6_765 6_765
C1 Mo1 C5 36.67(15) . 6_765
C1 Mo1 C5 36.67(15) 6_765 .
C1 Mo1 C5 112.69(14) . .
C5 Mo1 C5 142.5(2) 6_765 .
C1 Mo1 C2 36.33(14) 6_765 6_765
C1 Mo1 C2 111.04(14) . 6_765
C5 Mo1 C2 101.07(14) 6_765 6_765
C5 Mo1 C2 65.56(14) . 6_765
C1 Mo1 C2 111.04(14) 6_765 .
C1 Mo1 C2 36.33(14) . .
C5 Mo1 C2 65.56(14) 6_765 .
C5 Mo1 C2 101.07(14) . .
C2 Mo1 C2 139.67(19) 6_765 .
C1 Mo1 C4 76.84(14) 6_765 6_765
C1 Mo1 C4 175.64(15) . 6_765
C5 Mo1 C4 143.09(12) 6_765 6_765
C5 Mo1 C4 65.31(15) . 6_765
C2 Mo1 C4 64.67(13) 6_765 6_765
C2 Mo1 C4 146.86(13) . 6_765
C1 Mo1 C4 175.64(15) 6_765 .
C1 Mo1 C4 76.84(14) . .
C5 Mo1 C4 65.31(15) 6_765 .
C5 Mo1 C4 143.09(12) . .
C2 Mo1 C4 146.86(13) 6_765 .
C2 Mo1 C4 64.67(14) . .
C4 Mo1 C4 107.1(2) 6_765 .
C1 Mo1 C6 144.03(13) 6_765 6_765
C1 Mo1 C6 65.10(16) . 6_765
C5 Mo1 C6 36.27(14) 6_765 6_765
C5 Mo1 C6 177.36(15) . 6_765
C2 Mo1 C6 116.34(14) 6_765 6_765
C2 Mo1 C6 76.29(14) . 6_765
C4 Mo1 C6 117.00(14) 6_765 6_765
C4 Mo1 C6 35.89(14) . 6_765
C1 Mo1 C6 65.10(16) 6_765 .
C1 Mo1 C6 144.03(13) . .
C5 Mo1 C6 177.36(15) 6_765 .
C5 Mo1 C6 36.27(14) . .
C2 Mo1 C6 76.29(14) 6_765 .
C2 Mo1 C6 116.34(14) . .
C4 Mo1 C6 35.89(14) 6_765 .
C4 Mo1 C6 117.00(14) . .
C6 Mo1 C6 145.1(2) 6_765 .
C1 Mo1 C3 66.18(14) 6_765 6_765
C1 Mo1 C3 140.09(13) . 6_765
C5 Mo1 C3 112.33(13) 6_765 6_765
C5 Mo1 C3 78.48(13) . 6_765
C2 Mo1 C3 36.47(13) 6_765 6_765
C2 Mo1 C3 175.92(14) . 6_765
C4 Mo1 C3 36.54(12) 6_765 6_765
C4 Mo1 C3 118.06(13) . 6_765
C6 Mo1 C3 104.13(13) 6_765 6_765
C6 Mo1 C3 65.65(13) . 6_765
C1 Mo1 C3 140.09(13) 6_765 .
C1 Mo1 C3 66.18(14) . .
C5 Mo1 C3 78.48(13) 6_765 .
C5 Mo1 C3 112.33(13) . .
C2 Mo1 C3 175.92(14) 6_765 .
C2 Mo1 C3 36.47(13) . .
C4 Mo1 C3 118.06(13) 6_765 .
C4 Mo1 C3 36.54(12) . .
C6 Mo1 C3 65.65(13) 6_765 .
C6 Mo1 C3 104.13(13) . .
C3 Mo1 C3 147.43(18) 6_765 .
C3 Si1 C16 110.96(17) . .
C3 Si1 C13 113.33(16) . .
C16 Si1 C13 110.35(18) . .
C3 Si1 Cl1 107.64(13) . .
C16 Si1 Cl1 106.49(13) . .
C13 Si1 Cl1 107.75(13) . .
C2 C1 C5 120.1(4) . 6_765
C2 C1 Mo1 72.4(2) . .
C5 C1 Mo1 71.9(2) 6_765 .
C2 C1 H1A 120.0 . .
C5 C1 H1A 120.0 6_765 .
Mo1 C1 H1A 127.9 . .
C1 C2 C3 121.8(4) . .
C1 C2 Mo1 71.3(2) . .
C3 C2 Mo1 72.3(2) . .
C1 C2 H2A 119.1 . .
C3 C2 H2A 119.1 . .
Mo1 C2 H2A 130.0 . .
C2 C3 C4 116.7(3) . .
C2 C3 Si1 121.0(3) . .
C4 C3 Si1 122.2(3) . .
C2 C3 Mo1 71.3(2) . .
C4 C3 Mo1 71.3(2) . .
Si1 C3 Mo1 130.79(18) . .
C6 C4 C3 121.8(4) 6_765 .
C6 C4 Mo1 72.3(2) 6_765 .
C3 C4 Mo1 72.2(2) . .
C6 C4 H4A 119.1 6_765 .
C3 C4 H4A 119.1 . .
Mo1 C4 H4A 128.8 . .
C6 C5 C1 118.7(4) . 6_765
C6 C5 Mo1 72.4(2) . .
C1 C5 Mo1 71.4(2) 6_765 .
C6 C5 H5A 120.6 . .
C1 C5 H5A 120.6 6_765 .
Mo1 C5 H5A 127.5 . .
C4 C6 C5 120.7(4) 6_765 .
C4 C6 Mo1 71.8(2) 6_765 .
C5 C6 Mo1 71.3(2) . .
C4 C6 H6A 119.6 6_765 .
C5 C6 H6A 119.6 . .
Mo1 C6 H6A 129.7 . .
C15 C13 C14 110.4(3) . .
C15 C13 Si1 111.0(3) . .
C14 C13 Si1 113.6(3) . .
C15 C13 H13A 107.2 . .
C14 C13 H13A 107.2 . .
Si1 C13 H13A 107.2 . .
C13 C14 H14A 109.5 . .
C13 C14 H14B 109.5 . .
H14A C14 H14B 109.5 . .
C13 C14 H14C 109.5 . .
H14A C14 H14C 109.5 . .
H14B C14 H14C 109.5 . .
C13 C15 H15A 109.5 . .
C13 C15 H15B 109.5 . .
H15A C15 H15B 109.5 . .
C13 C15 H15C 109.5 . .
H15A C15 H15C 109.5 . .
H15B C15 H15C 109.5 . .
C17 C16 C18 109.9(4) . .
C17 C16 Si1 113.7(3) . .
C18 C16 Si1 110.1(3) . .
C17 C16 H16A 107.6 . .
C18 C16 H16A 107.6 . .
Si1 C16 H16A 107.6 . .
C16 C17 H17A 109.5 . .
C16 C17 H17B 109.5 . .
H17A C17 H17B 109.5 . .
C16 C17 H17C 109.5 . .
H17A C17 H17C 109.5 . .
H17B C17 H17C 109.5 . .
C16 C18 H18A 109.5 . .
C16 C18 H18B 109.5 . .
H18A C18 H18B 109.5 . .
C16 C18 H18C 109.5 . .
H18A C18 H18C 109.5 . .
H18B C18 H18C 109.5 . .

loop_
_geom_bond_atom_site_label_1
_geom_bond_atom_site_label_2
_geom_bond_distance
_geom_bond_site_symmetry_2
Mo1 C1 2.264(4) 6_765
Mo1 C1 2.264(4) .
Mo1 C5 2.270(4) 6_765
Mo1 C5 2.270(4) .
Mo1 C2 2.278(4) 6_765
Mo1 C2 2.278(4) .
Mo1 C4 2.278(4) 6_765
Mo1 C4 2.278(4) .
Mo1 C6 2.284(4) 6_765
Mo1 C6 2.284(4) .
Mo1 C3 2.291(3) 6_765
Mo1 C3 2.291(3) .
Si1 C3 1.861(4) .
Si1 C16 1.868(4) .
Si1 C13 1.877(4) .
Si1 Cl1 2.0766(14) .
C1 C2 1.416(5) .
C1 C5 1.426(6) 6_765
C1 H1A 0.9500 .
C2 C3 1.430(5) .
C2 H2A 0.9500 .
C3 C4 1.432(5) .
C4 C6 1.406(6) 6_765
C4 H4A 0.9500 .
C5 C6 1.417(5) .
C5 C1 1.426(6) 6_765
C5 H5A 0.9500 .
C6 C4 1.406(6) 6_765
C6 H6A 0.9500 .
C13 C15 1.537(5) .
C13 C14 1.543(5) .
C13 H13A 1.0000 .
C14 H14A 0.9800 .
C14 H14B 0.9800 .
C14 H14C 0.9800 .
C15 H15A 0.9800 .
C15 H15B 0.9800 .
C15 H15C 0.9800 .
C16 C17 1.530(6) .
C16 C18 1.535(6) .
C16 H16A 1.0000 .
C17 H17A 0.9800 .
C17 H17B 0.9800 .
C17 H17C 0.9800 .
C18 H18A 0.9800 .
C18 H18B 0.9800 .
C18 H18C 0.9800 .

loop_
_geom_torsion_atom_site_label_1
_geom_torsion_atom_site_label_2
_geom_torsion_atom_site_label_3
_geom_torsion_atom_site_label_4
_geom_torsion
_geom_torsion_site_symmetry_1
_geom_torsion_site_symmetry_4
C1 Mo1 C1 C2 113.1(3) 6_765 .
C5 Mo1 C1 C2 -131.1(4) 6_765 .
C5 Mo1 C1 C2 77.5(3) . .
C2 Mo1 C1 C2 148.8(2) 6_765 .
C4 Mo1 C1 C2 -64.9(2) . .
C6 Mo1 C1 C2 -101.0(3) 6_765 .
C6 Mo1 C1 C2 53.2(3) . .
C3 Mo1 C1 C2 176.8(2) 6_765 .
C3 Mo1 C1 C2 -27.9(2) . .
C1 Mo1 C1 C5 -115.8(3) 6_765 6_765
C5 Mo1 C1 C5 -151.5(2) . 6_765
C2 Mo1 C1 C5 -80.1(3) 6_765 6_765
C2 Mo1 C1 C5 131.1(4) . 6_765
C4 Mo1 C1 C5 66.2(2) . 6_765
C6 Mo1 C1 C5 30.1(2) 6_765 6_765
C6 Mo1 C1 C5 -175.7(3) . 6_765
C3 Mo1 C1 C5 -52.1(3) 6_765 6_765
C3 Mo1 C1 C5 103.1(3) . 6_765
C5 C1 C2 C3 -2.0(6) 6_765 .
Mo1 C1 C2 C3 53.9(3) . .
C5 C1 C2 Mo1 -55.9(3) 6_765 .
C1 Mo1 C2 C1 -76.6(3) 6_765 .
C5 Mo1 C2 C1 29.6(2) 6_765 .
C5 Mo1 C2 C1 -113.4(2) . .
C2 Mo1 C2 C1 -48.3(2) 6_765 .
C4 Mo1 C2 C1 -174.8(3) 6_765 .
C4 Mo1 C2 C1 102.6(2) . .
C6 Mo1 C2 C1 66.4(3) 6_765 .
C6 Mo1 C2 C1 -148.3(2) . .
C3 Mo1 C2 C1 133.9(3) . .
C1 Mo1 C2 C3 149.6(2) 6_765 .
C1 Mo1 C2 C3 -133.9(3) . .
C5 Mo1 C2 C3 -104.2(3) 6_765 .
C5 Mo1 C2 C3 112.7(2) . .
C2 Mo1 C2 C3 177.9(2) 6_765 .
C4 Mo1 C2 C3 51.4(4) 6_765 .
C4 Mo1 C2 C3 -31.2(2) . .
C6 Mo1 C2 C3 -67.4(2) 6_765 .
C6 Mo1 C2 C3 77.8(3) . .
C1 C2 C3 C4 3.1(5) . .
Mo1 C2 C3 C4 56.6(3) . .
C1 C2 C3 Si1 179.6(3) . .
Mo1 C2 C3 Si1 -126.9(3) . .
C1 C2 C3 Mo1 -53.5(3) . .
C16 Si1 C3 C2 -69.2(3) . .
C13 Si1 C3 C2 165.9(3) . .
Cl1 Si1 C3 C2 46.9(3) . .
C16 Si1 C3 C4 107.0(3) . .
C13 Si1 C3 C4 -17.8(4) . .
Cl1 Si1 C3 C4 -136.8(3) . .
C16 Si1 C3 Mo1 -160.6(2) . .
C13 Si1 C3 Mo1 74.6(3) . .
Cl1 Si1 C3 Mo1 -44.5(2) . .
C1 Mo1 C3 C2 -47.5(3) 6_765 .
C1 Mo1 C3 C2 27.8(2) . .
C5 Mo1 C3 C2 64.2(2) 6_765 .
C5 Mo1 C3 C2 -78.1(2) . .
C4 Mo1 C3 C2 -151.1(2) 6_765 .
C4 Mo1 C3 C2 128.1(3) . .
C6 Mo1 C3 C2 100.1(3) 6_765 .
C6 Mo1 C3 C2 -115.4(2) . .
C3 Mo1 C3 C2 177.9(2) 6_765 .
C1 Mo1 C3 C4 -175.5(2) 6_765 .
C1 Mo1 C3 C4 -100.2(2) . .
C5 Mo1 C3 C4 -63.8(2) 6_765 .
C5 Mo1 C3 C4 153.8(2) . .
C2 Mo1 C3 C4 -128.1(3) . .
C4 Mo1 C3 C4 80.9(3) 6_765 .
C6 Mo1 C3 C4 -28.0(2) 6_765 .
C6 Mo1 C3 C4 116.5(2) . .
C3 Mo1 C3 C4 49.8(2) 6_765 .
C1 Mo1 C3 Si1 67.7(3) 6_765 .
C1 Mo1 C3 Si1 143.1(3) . .
C5 Mo1 C3 Si1 179.5(3) 6_765 .
C5 Mo1 C3 Si1 37.1(3) . .
C2 Mo1 C3 Si1 115.2(4) . .
C4 Mo1 C3 Si1 -35.9(3) 6_765 .
C4 Mo1 C3 Si1 -116.7(3) . .
C6 Mo1 C3 Si1 -144.7(3) 6_765 .
C6 Mo1 C3 Si1 -0.2(3) . .
C3 Mo1 C3 Si1 -66.9(2) 6_765 .
C2 C3 C4 C6 -1.7(5) . 6_765
Si1 C3 C4 C6 -178.1(3) . 6_765
Mo1 C3 C4 C6 54.9(3) . 6_765
C2 C3 C4 Mo1 -56.6(3) . .
Si1 C3 C4 Mo1 127.0(3) . .
C1 Mo1 C4 C6 -65.5(2) . 6_765
C5 Mo1 C4 C6 -28.6(2) 6_765 6_765
C5 Mo1 C4 C6 -175.9(3) . 6_765
C2 Mo1 C4 C6 42.9(4) 6_765 6_765
C2 Mo1 C4 C6 -101.9(3) . 6_765
C4 Mo1 C4 C6 112.6(2) 6_765 6_765
C6 Mo1 C4 C6 150.0(2) . 6_765
C3 Mo1 C4 C6 74.7(3) 6_765 6_765
C3 Mo1 C4 C6 -133.1(3) . 6_765
C1 Mo1 C4 C3 67.6(2) . .
C5 Mo1 C4 C3 104.6(2) 6_765 .
C5 Mo1 C4 C3 -42.8(3) . .
C2 Mo1 C4 C3 176.0(2) 6_765 .
C2 Mo1 C4 C3 31.2(2) . .
C4 Mo1 C4 C3 -114.3(2) 6_765 .
C6 Mo1 C4 C3 133.1(3) 6_765 .
C6 Mo1 C4 C3 -76.9(2) . .
C3 Mo1 C4 C3 -152.22(19) 6_765 .
C1 Mo1 C5 C6 129.7(4) 6_765 .
C1 Mo1 C5 C6 -155.9(2) . .
C5 Mo1 C5 C6 176.1(2) 6_765 .
C2 Mo1 C5 C6 100.3(3) 6_765 .
C2 Mo1 C5 C6 -119.8(2) . .
C4 Mo1 C5 C6 28.3(2) 6_765 .
C4 Mo1 C5 C6 -57.6(3) . .
C3 Mo1 C5 C6 64.3(2) 6_765 .
C3 Mo1 C5 C6 -83.5(3) . .
C1 Mo1 C5 C1 74.4(3) . 6_765
C5 Mo1 C5 C1 46.4(2) 6_765 6_765
C2 Mo1 C5 C1 -29.4(2) 6_765 6_765
C2 Mo1 C5 C1 110.5(2) . 6_765
C4 Mo1 C5 C1 -101.4(2) 6_765 6_765
C4 Mo1 C5 C1 172.7(2) . 6_765
C6 Mo1 C5 C1 -129.7(4) . 6_765
C3 Mo1 C5 C1 -65.4(2) 6_765 6_765
C3 Mo1 C5 C1 146.8(2) . 6_765
C1 C5 C6 C4 2.0(6) 6_765 6_765
Mo1 C5 C6 C4 -54.3(3) . 6_765
C1 C5 C6 Mo1 56.3(3) 6_765 .
C1 Mo1 C6 C4 102.3(2) 6_765 6_765
C1 Mo1 C6 C4 172.6(3) . 6_765
C5 Mo1 C6 C4 132.7(4) . 6_765
C2 Mo1 C6 C4 65.5(2) 6_765 6_765
C2 Mo1 C6 C4 -155.5(2) . 6_765
C4 Mo1 C6 C4 -81.9(3) . 6_765
C6 Mo1 C6 C4 -51.1(2) 6_765 6_765
C3 Mo1 C6 C4 28.5(2) 6_765 6_765
C3 Mo1 C6 C4 -118.7(2) . 6_765
C1 Mo1 C6 C5 -30.4(2) 6_765 .
C1 Mo1 C6 C5 39.8(3) . .
C2 Mo1 C6 C5 -67.2(2) 6_765 .
C2 Mo1 C6 C5 71.8(3) . .
C4 Mo1 C6 C5 -132.7(4) 6_765 .
C4 Mo1 C6 C5 145.3(2) . .
C6 Mo1 C6 C5 176.1(2) 6_765 .
C3 Mo1 C6 C5 -104.3(3) 6_765 .
C3 Mo1 C6 C5 108.6(2) . .
C3 Si1 C13 C15 174.0(3) . .
C16 Si1 C13 C15 48.9(3) . .
Cl1 Si1 C13 C15 -67.0(3) . .
C3 Si1 C13 C14 -61.0(3) . .
C16 Si1 C13 C14 173.9(3) . .
Cl1 Si1 C13 C14 58.0(3) . .
C3 Si1 C16 C17 57.3(3) . .
C13 Si1 C16 C17 -176.2(3) . .
Cl1 Si1 C16 C17 -59.5(3) . .
C3 Si1 C16 C18 -66.6(3) . .
C13 Si1 C16 C18 59.9(3) . .
Cl1 Si1 C16 C18 176.6(3) . .
